data_7243247
loop_
_publ_author_name
'Bereczki, Laura'
'Zodge, Amit'
'K\>or\"osi, M\'arton'
'Holczbauer, Tam\'as'
'De, Sourav'
'Sz\'ekely, Edit'
'Bombicz, Petra'

_publ_section_title
;
 A bug in enantiomer separation: double salt formation -- diastereomeric
 and double salt structures of 1-cyclohexylethylammonium 2- and
 4-chloromandelate
;
_journal_issue 31
_journal_name_full CrystEngComm
_journal_page_first 5367
_journal_page_last 5376
_journal_paper_doi 10.1039/D1CE00145K
_journal_volume 23
_journal_year 2021
_chemical_absolute_configuration rmad
_chemical_formula_moiety 'C8 H18 N 1+, C8 H6 Cl O3 1-'
_chemical_formula_sum 'C16 H24 Cl N O3'
_chemical_formula_weight 313.81
_chemical_melting_point 398(1)
_chemical_name_common
;
(R)-(1-cyclohexylethyl)ammonium (S)-2-chloromandelate'
;
_chemical_name_systematic
;
(R)-(1-cyclohexylethyl)ammonium (S)-2-(2-chlorophenyl)-2-hydroxyacetate
;
_space_group_crystal_system monoclinic
_space_group_IT_number 4
_space_group_name_Hall 'P 2yb'
_space_group_name_H-M_alt 'P 1 21 1'
_atom_sites_solution_hydrogens geom
_atom_sites_solution_primary iterative
_atom_sites_solution_secondary difmap
_audit_creation_method SHELXL-2014/7
_audit_update_record
;
2021-01-29 deposited with the CCDC.	2021-07-05 downloaded from the CCDC.
;
_cell_angle_alpha 90
_cell_angle_beta 93.337(3)
_cell_angle_gamma 90
_cell_formula_units_Z 8
_cell_length_a 9.0572(9)
_cell_length_b 29.711(3)
_cell_length_c 12.6381(13)
_cell_measurement_reflns_used 24274
_cell_measurement_temperature 143(2)
_cell_measurement_theta_max 25.300
_cell_measurement_theta_min 3.040
_cell_volume 3395.1(6)
_computing_cell_refinement
;
RAPID-AUTO (Rigaku Corp., Tokyo, Japan, 2015)
;
_computing_data_collection
;
RAPID-AUTO (Rigaku Corp., Tokyo, Japan, 2015)
;
_computing_data_reduction
;
RAPID-AUTO (Rigaku Corp., Tokyo, Japan, 2015)
;
_computing_molecular_graphics
;
Spek, A.L. (2003). J.Appl.Cryst. 36,7-13.
;
_computing_publication_material
;
C. F. Macrae, J. Appl. Cryst., 41, 466-470, 2008
;
_computing_structure_refinement 'SHELXL-2014/7 (Sheldrick, 2014)'
_computing_structure_solution
;
Palatinus, L. & Chapuis, G. (2007). J. Appl. Cryst. 40, 786-790.
;
_diffrn_ambient_temperature 143(2)
_diffrn_detector_area_resol_mean 10.0000
_diffrn_measured_fraction_theta_full 0.998
_diffrn_measured_fraction_theta_max 0.998
_diffrn_measurement_device_type RAXIS-RAPID
_diffrn_measurement_method dtprofit.ref
_diffrn_radiation_type MoK\a
_diffrn_radiation_wavelength 0.71075
_diffrn_reflns_av_R_equivalents 0.1721
_diffrn_reflns_av_unetI/netI 0.1600
_diffrn_reflns_Laue_measured_fraction_full 0.998
_diffrn_reflns_Laue_measured_fraction_max 0.998
_diffrn_reflns_limit_h_max 10
_diffrn_reflns_limit_h_min -10
_diffrn_reflns_limit_k_max 35
_diffrn_reflns_limit_k_min -35
_diffrn_reflns_limit_l_max 15
_diffrn_reflns_limit_l_min -15
_diffrn_reflns_number 45929
_diffrn_reflns_point_group_measured_fraction_full 0.998
_diffrn_reflns_point_group_measured_fraction_max 0.997
_diffrn_reflns_theta_full 25.242
_diffrn_reflns_theta_max 25.348
_diffrn_reflns_theta_min 3.023
_diffrn_source 'Sealed Tube'
_exptl_absorpt_coefficient_mu 0.234
_exptl_absorpt_correction_T_max 1.000
_exptl_absorpt_correction_T_min 0.298
_exptl_absorpt_correction_type multi-scan
_exptl_absorpt_process_details
;
NUMABS (T.Higashi, 2001)
;
_exptl_crystal_colour colorless
_exptl_crystal_density_diffrn 1.228
_exptl_crystal_description platelet
_exptl_crystal_F_000 1344
_exptl_crystal_size_max 0.5
_exptl_crystal_size_mid 0.2
_exptl_crystal_size_min 0.05
_exptl_transmission_factor_max 1.00000
_exptl_transmission_factor_min 0.29770
_refine_diff_density_max 0.481
_refine_diff_density_min -0.389
_refine_diff_density_rms 0.052
_refine_ls_abs_structure_details
;
 Flack x determined using 1399 quotients [(I+)-(I-)]/[(I+)+(I-)]
 (Parsons, Flack and Wagner, Acta Cryst. B69 (2013) 249-259).
;
_refine_ls_abs_structure_Flack -0.02(7)
_refine_ls_extinction_method none
_refine_ls_goodness_of_fit_ref 1.018
_refine_ls_hydrogen_treatment constr
_refine_ls_matrix_type full
_refine_ls_number_parameters 972
_refine_ls_number_reflns 12376
_refine_ls_number_restraints 386
_refine_ls_restrained_S_all 1.024
_refine_ls_R_factor_all 0.1934
_refine_ls_R_factor_gt 0.0934
_refine_ls_shift/su_max 0.002
_refine_ls_shift/su_mean 0.000
_refine_ls_structure_factor_coef Fsqd
_refine_ls_weighting_details 'w=1/[\s^2^(Fo^2^)+(0.1013P)^2^] where P=(Fo^2^+2Fc^2^)/3'
_refine_ls_weighting_scheme calc
_refine_ls_wR_factor_gt 0.1687
_refine_ls_wR_factor_ref 0.2376
_reflns_Friedel_coverage 0.958
_reflns_Friedel_fraction_full 0.998
_reflns_Friedel_fraction_max 0.996
_reflns_number_gt 5895
_reflns_number_total 45929
_reflns_threshold_expression 'I > 2\s(I)'
_cod_data_source_file d1ce00145k2.cif
_cod_data_source_block shelx_CCDC5
_cod_depositor_comments 'Adding full bibliography for 7243242--7243247.cif.'
_cod_original_sg_symbol_H-M 'P 21'
_cod_database_code 7243247
_shelx_space_group_comment
;
The symmetry employed for this shelxl refinement is uniquely defined
by the following loop, which should always be used as a source of
symmetry information in preference to the above space-group names.
They are only intended as comments.
;

loop_
_space_group_symop_operation_xyz
'x, y, z'
'-x, y+1/2, -z'

loop_
_atom_site_label
_atom_site_type_symbol
_atom_site_fract_x
_atom_site_fract_y
_atom_site_fract_z
_atom_site_U_iso_or_equiv
_atom_site_adp_type
_atom_site_occupancy
_atom_site_site_symmetry_order
_atom_site_calc_flag
_atom_site_refinement_flags_posn
_atom_site_refinement_flags_adp
_atom_site_refinement_flags_occupancy
_atom_site_disorder_assembly
_atom_site_disorder_group
O12 O 0.1981(7) 0.6899(2) 0.3164(7) 0.053(2) Uani 1 1 d . . . . .
H12 H 0.190978 0.715194 0.341431 0.079 Uiso 1 1 calc R U . . .
O10 O -0.0294(7) 0.7381(2) 0.3784(7) 0.062(2) Uani 1 1 d . . . . .
O11 O -0.1941(7) 0.6969(2) 0.2812(6) 0.0478(18) Uani 1 1 d . . . . .
C17 C -0.0641(12) 0.7047(3) 0.3206(9) 0.045(3) Uani 1 1 d . . . . .
C18 C 0.0551(10) 0.6704(3) 0.3017(9) 0.044(3) Uani 1 1 d . . . . .
H18 H 0.041555 0.659272 0.228772 0.053 Uiso 1 1 calc R U . A 7
Cl1 Cl 0.1844(3) 0.93903(9) 0.4866(2) 0.0607(8) Uani 1 1 d . . . . .
O2 O 0.4930(7) 0.8207(2) 0.3874(6) 0.0444(17) Uani 1 1 d . . . . .
O1 O 0.3426(7) 0.7635(2) 0.4231(6) 0.0502(19) Uani 1 1 d . . . . .
O3 O 0.1109(7) 0.8203(2) 0.4305(6) 0.052(2) Uani 1 1 d . . . . .
H3 H 0.115780 0.793181 0.419761 0.077 Uiso 1 1 calc R U . . .
C5 C 0.2624(12) 0.9151(4) 0.6866(10) 0.053(3) Uani 1 1 d . . . . .
H5 H 0.236026 0.944449 0.702766 0.063 Uiso 1 1 calc R U . . .
C4 C 0.2501(10) 0.8996(3) 0.5834(9) 0.047(3) Uani 1 1 d . . . . .
C1 C 0.3733(11) 0.8044(3) 0.4151(8) 0.042(3) Uani 1 1 d . . . . .
C6 C 0.3137(13) 0.8866(4) 0.7636(10) 0.062(3) Uani 1 1 d . . . . .
H6 H 0.324760 0.896658 0.833263 0.075 Uiso 1 1 calc R U . . .
C8 C 0.3341(12) 0.8283(4) 0.6363(11) 0.059(3) Uani 1 1 d . . . . .
H8 H 0.358865 0.798679 0.621113 0.071 Uiso 1 1 calc R U . . .
C3 C 0.2821(10) 0.8561(3) 0.5517(9) 0.039(3) Uani 1 1 d . . . . .
C2 C 0.2568(10) 0.8388(3) 0.4403(9) 0.040(3) Uani 1 1 d . . . . .
H2 H 0.262348 0.864147 0.391000 0.047 Uiso 1 1 calc R U . . .
C7 C 0.3502(13) 0.8425(4) 0.7402(11) 0.065(3) Uani 1 1 d . . . . .
H7 H 0.384742 0.822938 0.793529 0.078 Uiso 1 1 calc R U . . .
O6 O 1.1874(7) 0.8585(2) 0.1906(6) 0.054(2) Uani 1 1 d . . . . .
H6A H 1.175738 0.833209 0.165221 0.082 Uiso 1 1 calc R U . . .
O4 O 0.9387(7) 0.8136(2) 0.1221(6) 0.052(2) Uani 1 1 d . . . . .
O5 O 0.8025(7) 0.8537(2) 0.2292(5) 0.0434(17) Uani 1 1 d . . . . .
C9 C 0.9179(11) 0.8453(3) 0.1845(9) 0.040(3) Uani 1 1 d . . . . .
C10 C 1.0469(11) 0.8785(3) 0.2040(9) 0.043(3) Uani 1 1 d . . . . .
H10 H 1.044189 0.892019 0.274588 0.051 Uiso 1 1 calc R U . B 5
O9 O 0.0698(7) 0.7316(2) 1.0895(6) 0.0494(19) Uani 1 1 d . . . . .
H9 H 0.075956 0.759004 1.095640 0.074 Uiso 1 1 calc R U . . .
O7 O 0.3150(7) 0.7862(2) 1.0946(6) 0.0510(19) Uani 1 1 d . . . . .
O8 O 0.4580(7) 0.7256(2) 1.1229(5) 0.0441(18) Uani 1 1 d . . . . .
C25 C 0.3375(10) 0.7450(3) 1.0965(8) 0.038(2) Uani 1 1 d . . . . .
C26 C 0.2076(10) 0.7141(3) 1.0598(9) 0.045(3) Uani 1 1 d . . . . .
H26 H 0.223134 0.683320 1.086351 0.054 Uiso 1 1 calc R U . C 3
N2 N 0.7890(8) 0.8073(2) 0.4283(6) 0.040(2) Uani 1 1 d . . . . .
H2A H 0.692070 0.806173 0.412450 0.060 Uiso 1 1 calc R U . . .
H2B H 0.831081 0.782110 0.406706 0.060 Uiso 1 1 calc R U . . .
H2C H 0.827416 0.830800 0.395819 0.060 Uiso 1 1 calc R U . . .
C42 C 0.8167(11) 0.8121(3) 0.5447(9) 0.047(3) Uani 1 1 d . . . . .
H42 H 0.924148 0.813018 0.559261 0.056 Uiso 1 1 calc R U . . .
C41 C 0.7599(15) 0.7698(4) 0.5977(11) 0.078(4) Uani 1 1 d . . . . .
H41A H 0.805996 0.743768 0.569040 0.118 Uiso 1 1 calc R U . . .
H41B H 0.654677 0.767772 0.584681 0.118 Uiso 1 1 calc R U . . .
H41C H 0.783485 0.771313 0.672667 0.118 Uiso 1 1 calc R U . . .
N3 N 0.5171(8) 0.6947(2) 0.3362(6) 0.038(2) Uani 1 1 d . . . . .
H3A H 0.466919 0.692431 0.273721 0.056 Uiso 1 1 calc R U . . .
H3B H 0.612378 0.699237 0.326034 0.056 Uiso 1 1 calc R U . . .
H3C H 0.482180 0.717695 0.372225 0.056 Uiso 1 1 calc R U . . .
C52 C 0.5230(15) 0.5677(4) 0.3989(10) 0.067(4) Uani 1 1 d . . . . .
H52A H 0.571074 0.568699 0.469473 0.080 Uiso 1 1 calc R U . . .
H52B H 0.417216 0.565626 0.406186 0.080 Uiso 1 1 calc R U . . .
C50 C 0.4999(12) 0.6517(3) 0.3981(8) 0.043(3) Uani 1 1 d . . . . .
H50 H 0.393868 0.646946 0.405297 0.052 Uiso 1 1 calc R U . . .
C53 C 0.5746(16) 0.5264(4) 0.3419(12) 0.082(4) Uani 1 1 d . . . . .
H53A H 0.546326 0.499720 0.379994 0.099 Uiso 1 1 calc R U . . .
H53B H 0.681697 0.526855 0.341453 0.099 Uiso 1 1 calc R U . . .
C49 C 0.5713(13) 0.6591(4) 0.5090(9) 0.065(3) Uani 1 1 d . . . . .
H49A H 0.525578 0.684384 0.541274 0.098 Uiso 1 1 calc R U . . .
H49B H 0.674960 0.664908 0.504283 0.098 Uiso 1 1 calc R U . . .
H49C H 0.558244 0.632692 0.551164 0.098 Uiso 1 1 calc R U . . .
C54 C 0.509(2) 0.5239(4) 0.2272(12) 0.095(5) Uani 1 1 d . . . . .
H54A H 0.547854 0.497717 0.192352 0.114 Uiso 1 1 calc R U . . .
H54B H 0.402210 0.520688 0.227257 0.114 Uiso 1 1 calc R U . . .
C51 C 0.5577(12) 0.6117(3) 0.3391(9) 0.050(3) Uani 1 1 d . . . . .
H51 H 0.665337 0.614614 0.337453 0.060 Uiso 1 1 calc R U . . .
C56 C 0.4930(15) 0.6081(4) 0.2257(10) 0.069(4) Uani 1 1 d . . . . .
H56A H 0.519781 0.634797 0.186930 0.083 Uiso 1 1 calc R U . . .
H56B H 0.386019 0.607230 0.226283 0.083 Uiso 1 1 calc R U . . .
C55 C 0.547(2) 0.5661(4) 0.1674(11) 0.098(5) Uani 1 1 d . . . . .
H55A H 0.500342 0.564987 0.096327 0.117 Uiso 1 1 calc R U . . .
H55B H 0.653063 0.567745 0.161616 0.117 Uiso 1 1 calc R U . . .
N1 N 0.5067(8) 0.8551(2) 0.1754(7) 0.038(2) Uani 1 1 d . . . . .
H1A H 0.603146 0.849894 0.186885 0.057 Uiso 1 1 calc R U . . .
H1B H 0.464627 0.831701 0.141431 0.057 Uiso 1 1 calc R U . . .
H1C H 0.465855 0.858856 0.237130 0.057 Uiso 1 1 calc R U . . .
C36 C 0.4822(16) 0.9808(3) 0.1107(10) 0.074(4) Uani 1 1 d . . . . .
H36A H 0.376046 0.979841 0.095241 0.089 Uiso 1 1 calc R U . . .
H36B H 0.529295 0.980876 0.043701 0.089 Uiso 1 1 calc R U . . .
C35 C 0.5295(12) 0.9389(3) 0.1726(8) 0.048(3) Uani 1 1 d . . . . .
H35 H 0.637544 0.939217 0.183136 0.058 Uiso 1 1 calc R U . . .
C33 C 0.5701(12) 0.8915(4) 0.0097(9) 0.053(3) Uani 1 1 d . . . . .
H33A H 0.535032 0.865403 -0.029054 0.080 Uiso 1 1 calc R U . . .
H33B H 0.673416 0.887961 0.029372 0.080 Uiso 1 1 calc R U . . .
H33C H 0.555799 0.917731 -0.033911 0.080 Uiso 1 1 calc R U . . .
C34 C 0.4842(11) 0.8967(3) 0.1093(8) 0.044(3) Uani 1 1 d . . . . .
H34 H 0.378782 0.899025 0.087782 0.053 Uiso 1 1 calc R U . . .
C40 C 0.4637(13) 0.9402(4) 0.2824(9) 0.058(3) Uani 1 1 d . . . . .
H40A H 0.356952 0.937509 0.273659 0.070 Uiso 1 1 calc R U . . .
H40B H 0.500741 0.914760 0.324093 0.070 Uiso 1 1 calc R U . . .
C37 C 0.522(2) 1.0247(4) 0.1708(12) 0.097(5) Uani 1 1 d . . . . .
H37A H 0.628806 1.027439 0.180603 0.117 Uiso 1 1 calc R U . . .
H37B H 0.485272 1.050355 0.129786 0.117 Uiso 1 1 calc R U . . .
C38 C 0.455(2) 1.0245(4) 0.2777(13) 0.104(5) Uani 1 1 d . . . . .
H38A H 0.484496 1.051472 0.316474 0.125 Uiso 1 1 calc R U . . .
H38B H 0.347852 1.024572 0.267492 0.125 Uiso 1 1 calc R U . . .
C39 C 0.5035(16) 0.9837(4) 0.3411(11) 0.081(4) Uani 1 1 d . . . . .
H39A H 0.456840 0.983944 0.408235 0.097 Uiso 1 1 calc R U . . .
H39B H 0.609753 0.984893 0.355980 0.097 Uiso 1 1 calc R U . . .
N4 N 0.7471(8) 0.7399(2) 1.0801(6) 0.039(2) Uani 1 1 d . . . . .
H4A H 0.799059 0.718553 1.114828 0.059 Uiso 1 1 calc R U . . .
H4B H 0.654259 0.739425 1.099568 0.059 Uiso 1 1 calc R U . . .
H4C H 0.787080 0.766648 1.095163 0.059 Uiso 1 1 calc R U . . .
C57 C 0.6516(13) 0.7673(4) 0.9084(9) 0.063(3) Uani 1 1 d . . . . .
H57A H 0.551300 0.763119 0.927092 0.094 Uiso 1 1 calc R U . . .
H57B H 0.656291 0.765231 0.832883 0.094 Uiso 1 1 calc R U . . .
H57C H 0.685688 0.796455 0.931865 0.094 Uiso 1 1 calc R U . . .
C58 C 0.7486(11) 0.7313(3) 0.9611(8) 0.046(3) Uani 1 1 d . . . . .
H58 H 0.849375 0.738511 0.942266 0.055 Uiso 1 1 calc R U . D 1
C59' C 0.727(3) 0.6843(7) 0.9338(14) 0.040(6) Uani 0.619(16) 1 d D U P E 1
H59' H 0.624360 0.676802 0.945787 0.048 Uiso 0.619(16) 1 calc R U P E 1
C60' C 0.826(2) 0.6507(5) 0.9978(16) 0.051(6) Uani 0.619(16) 1 d D U P E 1
H60C H 0.928152 0.659604 0.993407 0.061 Uiso 0.619(16) 1 calc R U P E 1
H60D H 0.802398 0.652504 1.071663 0.061 Uiso 0.619(16) 1 calc R U P E 1
C61' C 0.809(2) 0.6023(6) 0.9614(14) 0.059(6) Uani 0.619(16) 1 d D U P E 1
H61C H 0.708643 0.592148 0.970958 0.071 Uiso 0.619(16) 1 calc R U P E 1
H61D H 0.876057 0.583289 1.003830 0.071 Uiso 0.619(16) 1 calc R U P E 1
C62' C 0.842(2) 0.5983(7) 0.8450(16) 0.066(6) Uani 0.619(16) 1 d D U P E 1
H62C H 0.828700 0.567406 0.821682 0.080 Uiso 0.619(16) 1 calc R U P E 1
H62D H 0.943937 0.606817 0.835800 0.080 Uiso 0.619(16) 1 calc R U P E 1
C63' C 0.737(2) 0.6294(6) 0.7779(14) 0.054(6) Uani 0.619(16) 1 d D U P E 1
H63C H 0.760978 0.627456 0.704209 0.065 Uiso 0.619(16) 1 calc R U P E 1
H63D H 0.636220 0.619067 0.782887 0.065 Uiso 0.619(16) 1 calc R U P E 1
C64' C 0.748(3) 0.6788(6) 0.8139(15) 0.054(6) Uani 0.619(16) 1 d D U P E 1
H64C H 0.672981 0.696252 0.774335 0.065 Uiso 0.619(16) 1 calc R U P E 1
H64D H 0.843895 0.690656 0.797800 0.065 Uiso 0.619(16) 1 calc R U P E 1
C59 C 0.662(4) 0.6849(12) 0.939(2) 0.051(11) Uani 0.381(16) 1 d D U P E 2
H59 H 0.560149 0.688465 0.959091 0.061 Uiso 0.381(16) 1 calc R U P E 2
C60 C 0.733(3) 0.6452(10) 1.002(3) 0.054(10) Uani 0.381(16) 1 d D U P E 2
H60A H 0.668154 0.619321 0.996027 0.065 Uiso 0.381(16) 1 calc R U P E 2
H60B H 0.745373 0.653440 1.076294 0.065 Uiso 0.381(16) 1 calc R U P E 2
C61 C 0.886(3) 0.6326(11) 0.961(2) 0.045(8) Uani 0.381(16) 1 d D U P E 2
H61A H 0.953907 0.657482 0.974602 0.055 Uiso 0.381(16) 1 calc R U P E 2
H61B H 0.924964 0.606760 1.000222 0.055 Uiso 0.381(16) 1 calc R U P E 2
C62 C 0.880(3) 0.6215(10) 0.841(2) 0.045(8) Uani 0.381(16) 1 d D U P E 2
H62A H 0.823343 0.594239 0.827770 0.054 Uiso 0.381(16) 1 calc R U P E 2
H62B H 0.979384 0.616658 0.818751 0.054 Uiso 0.381(16) 1 calc R U P E 2
C63 C 0.807(3) 0.6613(11) 0.779(2) 0.045(9) Uani 0.381(16) 1 d D U P E 2
H63A H 0.872746 0.687038 0.784060 0.054 Uiso 0.381(16) 1 calc R U P E 2
H63B H 0.793251 0.653019 0.704898 0.054 Uiso 0.381(16) 1 calc R U P E 2
C64 C 0.659(3) 0.6745(10) 0.820(2) 0.045(9) Uani 0.381(16) 1 d D U P E 2
H64A H 0.589032 0.650274 0.804289 0.054 Uiso 0.381(16) 1 calc R U P E 2
H64B H 0.622594 0.700868 0.780866 0.054 Uiso 0.381(16) 1 calc R U P E 2
C27 C 0.197(3) 0.7151(7) 0.9360(13) 0.054(9) Uani 0.52(3) 1 d G U P F 3
C28 C 0.251(3) 0.6785(7) 0.8819(18) 0.062(8) Uani 0.52(3) 1 d G U P F 3
C29 C 0.249(3) 0.6790(8) 0.7719(18) 0.083(10) Uani 0.52(3) 1 d G U P F 3
H29 H 0.284907 0.654461 0.735642 0.100 Uiso 0.52(3) 1 calc R U P F 3
C30 C 0.193(3) 0.7162(9) 0.7159(12) 0.081(10) Uani 0.52(3) 1 d G U P F 3
H30 H 0.191851 0.716493 0.642322 0.097 Uiso 0.52(3) 1 calc R U P F 3
C31 C 0.139(3) 0.7528(7) 0.7701(15) 0.078(9) Uani 0.52(3) 1 d G U P F 3
H31 H 0.101799 0.777679 0.732674 0.094 Uiso 0.52(3) 1 calc R U P F 3
C32 C 0.141(2) 0.7523(6) 0.8801(15) 0.067(8) Uani 0.52(3) 1 d G U P F 3
H32 H 0.104801 0.776834 0.916348 0.080 Uiso 0.52(3) 1 calc R U P F 3
Cl4 Cl 0.3172(10) 0.6290(3) 0.9421(12) 0.078(4) Uani 0.52(3) 1 d . U P F 3
C27' C 0.220(3) 0.7035(8) 0.9432(13) 0.037(7) Uani 0.48(3) 1 d G U P F 4
C28' C 0.270(3) 0.6627(7) 0.9051(17) 0.074(10) Uani 0.48(3) 1 d G U P F 4
C29' C 0.278(3) 0.6562(8) 0.7967(18) 0.091(11) Uani 0.48(3) 1 d G U P F 4
H29' H 0.311643 0.628924 0.771147 0.109 Uiso 0.48(3) 1 calc R U P F 4
C30' C 0.236(3) 0.6905(9) 0.7263(13) 0.069(10) Uani 0.48(3) 1 d G U P F 4
H30' H 0.241116 0.686094 0.653798 0.083 Uiso 0.48(3) 1 calc R U P F 4
C31' C 0.186(3) 0.7312(8) 0.7645(16) 0.078(10) Uani 0.48(3) 1 d G U P F 4
H31' H 0.157418 0.754162 0.717429 0.094 Uiso 0.48(3) 1 calc R U P F 4
C32' C 0.178(3) 0.7378(7) 0.8729(17) 0.057(8) Uani 0.48(3) 1 d G U P F 4
H32' H 0.144246 0.765061 0.898410 0.069 Uiso 0.48(3) 1 calc R U P F 4
Cl4' Cl 0.2999(12) 0.6179(4) 0.9885(13) 0.086(4) Uani 0.48(3) 1 d . U P F 4
Cl2 Cl 0.9464(16) 0.9721(3) 0.2760(10) 0.082(3) Uani 0.70(4) 1 d . U P G 5
C11' C 1.0305(19) 0.9139(5) 0.1199(11) 0.058(6) Uani 0.70(4) 1 d G U P G 5
C12' C 0.982(2) 0.9564(5) 0.1482(12) 0.055(6) Uani 0.70(4) 1 d G U P G 5
C13' C 0.962(2) 0.9897(5) 0.0715(16) 0.085(7) Uani 0.70(4) 1 d G U P G 5
H13' H 0.930005 1.018207 0.090434 0.102 Uiso 0.70(4) 1 calc R U P G 5
C14' C 0.990(2) 0.9806(6) -0.0333(14) 0.088(8) Uani 0.70(4) 1 d G U P G 5
H14' H 0.976334 1.002870 -0.084551 0.106 Uiso 0.70(4) 1 calc R U P G 5
C15' C 1.038(2) 0.9380(7) -0.0615(11) 0.084(7) Uani 0.70(4) 1 d G U P G 5
H15' H 1.056558 0.931875 -0.131675 0.101 Uiso 0.70(4) 1 calc R U P G 5
C16' C 1.0583(18) 0.9047(6) 0.0151(12) 0.063(6) Uani 0.70(4) 1 d G U P G 5
H16' H 1.090452 0.876216 -0.003814 0.075 Uiso 0.70(4) 1 calc R U P G 5
Cl2' Cl 0.907(3) 0.9659(6) 0.2977(16) 0.052(6) Uani 0.30(4) 1 d . U P G 6
C11 C 1.006(4) 0.9238(10) 0.137(2) 0.007(9) Uani 0.30(4) 1 d G U P G 6
C12 C 0.946(4) 0.9631(10) 0.176(2) 0.043(12) Uani 0.30(4) 1 d G U P G 6
C13 C 0.918(5) 0.9995(10) 0.109(3) 0.063(14) Uani 0.30(4) 1 d G U P G 6
H13 H 0.877841 1.025814 0.134981 0.076 Uiso 0.30(4) 1 calc R U P G 6
C14 C 0.950(5) 0.9968(13) 0.003(3) 0.080(18) Uani 0.30(4) 1 d G U P G 6
H14 H 0.930992 1.021152 -0.042056 0.096 Uiso 0.30(4) 1 calc R U P G 6
C15 C 1.010(6) 0.9575(16) -0.036(2) 0.082(19) Uani 0.30(4) 1 d G U P G 6
H15 H 1.031358 0.955621 -0.107214 0.099 Uiso 0.30(4) 1 calc R U P G 6
C16 C 1.038(5) 0.9210(13) 0.031(2) 0.080(18) Uani 0.30(4) 1 d G U P G 6
H16 H 1.078573 0.894751 0.004665 0.096 Uiso 0.30(4) 1 calc R U P G 6
Cl3 Cl -0.021(3) 0.5720(2) 0.2193(7) 0.086(4) Uani 0.64(4) 1 d . U P H 7
C19 C 0.043(2) 0.6300(5) 0.3794(12) 0.072(12) Uani 0.64(4) 1 d G U P H 7
C20 C 0.003(2) 0.5862(5) 0.3516(11) 0.043(5) Uani 0.64(4) 1 d G U P H 7
C21 C -0.020(2) 0.5546(4) 0.4300(15) 0.060(7) Uani 0.64(4) 1 d G U P H 7
H21 H -0.047182 0.525281 0.411319 0.072 Uiso 0.64(4) 1 calc R U P H 7
C22 C -0.003(2) 0.5667(6) 0.5362(13) 0.081(8) Uani 0.64(4) 1 d G U P H 7
H22 H -0.018099 0.545488 0.588626 0.097 Uiso 0.64(4) 1 calc R U P H 7
C23 C 0.038(2) 0.6104(6) 0.5640(10) 0.072(7) Uani 0.64(4) 1 d G U P H 7
H23 H 0.049173 0.618515 0.635115 0.087 Uiso 0.64(4) 1 calc R U P H 7
C24 C 0.060(2) 0.6421(4) 0.4857(14) 0.051(6) Uani 0.64(4) 1 d G U P H 7
H24 H 0.087363 0.671335 0.504298 0.061 Uiso 0.64(4) 1 calc R U P H 7
Cl3' Cl 0.074(4) 0.5785(7) 0.2009(17) 0.090(8) Uani 0.36(4) 1 d . U P H 8
C19' C 0.034(3) 0.6334(6) 0.3781(17) 0.004(9) Uani 0.36(4) 1 d G U P H 8
C20' C 0.051(4) 0.5913(8) 0.3323(18) 0.062(14) Uani 0.36(4) 1 d G U P H 8
C21' C 0.043(4) 0.5527(6) 0.394(3) 0.070(13) Uani 0.36(4) 1 d G U P H 8
H21' H 0.053316 0.524489 0.363181 0.083 Uiso 0.36(4) 1 calc R U P H 8
C22' C 0.019(4) 0.5562(9) 0.501(3) 0.069(13) Uani 0.36(4) 1 d G U P H 8
H22' H 0.013434 0.530351 0.542333 0.082 Uiso 0.36(4) 1 calc R U P H 8
C23' C 0.003(4) 0.5983(12) 0.5470(19) 0.088(17) Uani 0.36(4) 1 d G U P H 8
H23' H -0.013277 0.600654 0.618791 0.106 Uiso 0.36(4) 1 calc R U P H 8
C24' C 0.011(4) 0.6369(8) 0.4854(18) 0.048(12) Uani 0.36(4) 1 d G U P H 8
H24' H -0.000106 0.665095 0.516098 0.057 Uiso 0.36(4) 1 calc R U P H 8
C43 C 0.7542(12) 0.8562(4) 0.5854(9) 0.058(3) Uani 1 1 d D . . . .
H43 H 0.646065 0.854305 0.578554 0.070 Uiso 1 1 calc R U . . .
C44 C 0.8013(14) 0.8966(3) 0.5212(9) 0.061(3) Uani 1 1 d D . . . .
H44A H 0.758260 0.892251 0.449826 0.074 Uiso 1 1 calc R U . I 9
H44B H 0.907538 0.894138 0.516731 0.074 Uiso 1 1 calc R U . I 9
C45' C 0.771(4) 0.9458(8) 0.550(3) 0.058(9) Uani 0.49(6) 1 d D U P J 9
H45A H 0.827537 0.965954 0.507810 0.069 Uiso 0.49(6) 1 calc R U P J 9
H45B H 0.666518 0.952670 0.537168 0.069 Uiso 0.49(6) 1 calc R U P J 9
C46' C 0.816(4) 0.9508(11) 0.665(3) 0.084(13) Uani 0.49(6) 1 d D U P J 9
H46A H 0.786350 0.980196 0.689761 0.100 Uiso 0.49(6) 1 calc R U P J 9
H46B H 0.922637 0.948557 0.675381 0.100 Uiso 0.49(6) 1 calc R U P J 9
C47' C 0.744(3) 0.9142(8) 0.730(3) 0.050(9) Uani 0.49(6) 1 d D U P J 9
H47A H 0.637277 0.915673 0.716870 0.060 Uiso 0.49(6) 1 calc R U P J 9
H47B H 0.765262 0.920174 0.805096 0.060 Uiso 0.49(6) 1 calc R U P J 9
C45 C 0.737(4) 0.9363(12) 0.582(3) 0.086(11) Uani 0.51(6) 1 d D U P J 10
H45C H 0.753223 0.963701 0.542741 0.103 Uiso 0.51(6) 1 calc R U P J 10
H45D H 0.631155 0.932019 0.583802 0.103 Uiso 0.51(6) 1 calc R U P J 10
C46 C 0.799(4) 0.9428(8) 0.694(2) 0.069(10) Uani 0.51(6) 1 d D U P J 10
H46C H 0.758718 0.970126 0.722530 0.083 Uiso 0.51(6) 1 calc R U P J 10
H46D H 0.905757 0.946279 0.693712 0.083 Uiso 0.51(6) 1 calc R U P J 10
C47 C 0.762(5) 0.9021(11) 0.764(3) 0.129(16) Uani 0.51(6) 1 d D U P J 10
H47C H 0.818903 0.903178 0.831630 0.155 Uiso 0.51(6) 1 calc R U P J 10
H47D H 0.657241 0.901932 0.777919 0.155 Uiso 0.51(6) 1 calc R U P J 10
C48 C 0.8004(16) 0.8626(4) 0.7033(10) 0.090(5) Uani 1 1 d D . . . .
H48A H 0.906824 0.859979 0.715610 0.108 Uiso 1 1 calc R U . J 9
H48B H 0.752986 0.840461 0.746480 0.108 Uiso 1 1 calc R U . J 9

loop_
_atom_site_aniso_label
_atom_site_aniso_U_11
_atom_site_aniso_U_22
_atom_site_aniso_U_33
_atom_site_aniso_U_23
_atom_site_aniso_U_13
_atom_site_aniso_U_12
O12 0.035(4) 0.047(4) 0.077(6) -0.009(4) 0.003(4) 0.002(3)
O10 0.039(4) 0.041(4) 0.106(7) -0.014(5) 0.009(4) 0.007(3)
O11 0.029(4) 0.063(4) 0.052(5) 0.016(4) 0.008(4) 0.003(3)
C17 0.039(7) 0.043(6) 0.057(8) 0.012(6) 0.021(6) 0.012(5)
C18 0.028(6) 0.053(6) 0.053(7) 0.002(6) 0.005(5) -0.007(5)
Cl1 0.071(2) 0.0426(15) 0.068(2) 0.0025(15) 0.0047(16) 0.0089(14)
O2 0.032(4) 0.053(4) 0.049(5) 0.006(3) 0.006(3) 0.001(3)
O1 0.047(4) 0.032(4) 0.071(6) -0.001(4) 0.004(4) 0.003(3)
O3 0.035(4) 0.045(4) 0.076(6) -0.002(4) 0.003(4) -0.003(3)
C5 0.051(7) 0.057(7) 0.051(8) -0.012(6) 0.007(6) -0.009(6)
C4 0.030(6) 0.048(6) 0.062(9) 0.014(6) 0.001(5) 0.000(5)
C1 0.042(7) 0.046(7) 0.039(7) 0.002(5) 0.010(5) 0.002(5)
C6 0.050(8) 0.078(9) 0.059(9) -0.021(7) 0.007(6) 0.000(6)
C8 0.046(7) 0.060(7) 0.074(10) 0.007(7) 0.020(7) 0.002(6)
C3 0.024(5) 0.036(6) 0.059(8) 0.015(5) 0.012(5) 0.004(4)
C2 0.022(5) 0.039(6) 0.059(8) 0.001(5) 0.005(5) -0.004(4)
C7 0.053(8) 0.088(10) 0.054(9) 0.017(7) 0.007(6) 0.002(7)
O6 0.032(4) 0.061(5) 0.071(6) -0.019(4) 0.002(4) -0.001(3)
O4 0.036(4) 0.043(4) 0.079(6) -0.008(4) 0.009(4) 0.000(3)
O5 0.029(4) 0.057(4) 0.044(5) 0.004(4) 0.007(3) -0.004(3)
C9 0.033(6) 0.040(6) 0.046(7) 0.015(5) -0.010(5) 0.000(5)
C10 0.037(6) 0.046(6) 0.046(7) -0.005(5) 0.003(5) -0.007(5)
O9 0.031(4) 0.040(4) 0.077(6) 0.001(4) 0.007(4) -0.001(3)
O7 0.038(4) 0.038(4) 0.077(6) -0.006(4) 0.002(4) -0.006(3)
O8 0.030(4) 0.048(4) 0.054(5) 0.006(3) 0.000(3) 0.003(3)
C25 0.024(5) 0.053(7) 0.037(6) 0.003(5) 0.007(5) -0.012(5)
C26 0.027(6) 0.040(6) 0.070(9) -0.001(5) 0.016(5) -0.010(4)
N2 0.030(4) 0.041(5) 0.048(6) 0.001(4) 0.001(4) -0.001(4)
C42 0.036(6) 0.055(7) 0.052(8) 0.012(6) 0.011(5) -0.009(5)
C41 0.082(10) 0.075(8) 0.079(10) 0.031(8) 0.007(8) -0.021(7)
N3 0.022(4) 0.044(5) 0.047(5) -0.004(4) 0.003(4) 0.005(4)
C52 0.082(9) 0.049(7) 0.071(9) 0.014(6) 0.014(7) 0.004(6)
C50 0.046(6) 0.033(5) 0.052(7) 0.009(5) 0.004(6) -0.006(5)
C53 0.099(11) 0.042(7) 0.108(13) 0.015(8) 0.027(10) -0.002(7)
C49 0.067(8) 0.073(8) 0.054(8) 0.007(7) -0.005(7) 0.006(7)
C54 0.158(16) 0.047(8) 0.084(12) 0.010(8) 0.032(11) 0.005(9)
C51 0.047(7) 0.041(6) 0.064(9) 0.011(6) 0.010(6) 0.004(5)
C56 0.110(11) 0.038(6) 0.063(9) 0.001(6) 0.029(8) 0.008(7)
C55 0.176(17) 0.045(8) 0.076(11) 0.004(7) 0.043(11) 0.000(9)
N1 0.031(4) 0.033(4) 0.052(6) -0.001(4) 0.009(4) -0.003(4)
C36 0.120(12) 0.034(7) 0.069(9) 0.005(6) 0.012(8) -0.001(7)
C35 0.053(7) 0.038(5) 0.055(7) -0.010(6) 0.009(6) -0.011(5)
C33 0.052(7) 0.054(7) 0.054(8) 0.007(6) 0.007(6) 0.006(5)
C34 0.038(6) 0.040(6) 0.055(8) 0.002(5) 0.003(5) -0.002(5)
C40 0.079(9) 0.039(6) 0.058(8) -0.006(6) 0.017(7) -0.004(6)
C37 0.155(15) 0.045(7) 0.096(12) 0.004(7) 0.044(11) -0.020(8)
C38 0.165(16) 0.046(8) 0.107(14) -0.016(8) 0.047(12) -0.004(9)
C39 0.109(12) 0.055(8) 0.081(11) -0.015(7) 0.017(9) -0.008(7)
N4 0.026(4) 0.039(4) 0.052(6) 0.005(4) -0.001(4) -0.003(4)
C57 0.074(9) 0.059(7) 0.056(8) 0.018(6) 0.002(7) 0.012(6)
C58 0.043(6) 0.049(6) 0.047(7) 0.002(5) 0.012(5) 0.004(5)
C59' 0.052(12) 0.037(9) 0.031(10) 0.001(7) 0.011(8) 0.010(8)
C60' 0.057(11) 0.048(10) 0.049(10) -0.009(8) 0.013(9) 0.009(9)
C61' 0.060(10) 0.059(10) 0.059(11) -0.003(8) 0.000(9) 0.014(9)
C62' 0.065(11) 0.060(11) 0.073(12) -0.017(10) -0.001(9) -0.003(10)
C63' 0.064(10) 0.056(10) 0.041(10) 0.001(8) -0.001(8) 0.011(9)
C64' 0.059(12) 0.050(10) 0.054(11) 0.004(8) 0.011(10) 0.001(10)
C59 0.050(16) 0.055(15) 0.048(16) -0.011(11) 0.008(12) -0.006(12)
C60 0.061(15) 0.049(13) 0.053(14) -0.002(11) 0.010(12) -0.008(11)
C61 0.053(13) 0.040(13) 0.043(13) 0.000(11) 0.004(11) 0.012(11)
C62 0.046(13) 0.042(13) 0.050(14) -0.002(11) 0.017(11) 0.000(11)
C63 0.046(13) 0.051(14) 0.037(13) 0.017(11) -0.009(11) -0.003(11)
C64 0.031(12) 0.052(13) 0.054(14) -0.005(11) 0.009(11) -0.003(11)
C27 0.042(13) 0.049(13) 0.068(15) 0.010(11) -0.008(10) 0.004(10)
C28 0.069(13) 0.056(12) 0.059(13) 0.006(11) -0.006(11) 0.002(10)
C29 0.088(15) 0.081(15) 0.079(15) -0.009(12) -0.006(12) -0.007(11)
C30 0.085(14) 0.082(15) 0.076(15) -0.016(12) 0.003(12) -0.019(12)
C31 0.074(14) 0.082(14) 0.077(14) 0.011(11) -0.004(11) -0.015(11)
C32 0.050(12) 0.075(12) 0.076(13) 0.013(10) 0.009(10) -0.037(10)
Cl4 0.082(4) 0.070(4) 0.082(5) -0.010(3) 0.010(3) -0.001(2)
C27' 0.027(11) 0.033(11) 0.050(13) 0.001(10) 0.002(10) -0.008(9)
C28' 0.078(14) 0.078(14) 0.063(14) 0.020(12) -0.012(11) -0.002(12)
C29' 0.085(15) 0.093(15) 0.094(16) -0.021(12) 0.004(12) -0.002(12)
C30' 0.077(15) 0.077(15) 0.054(14) 0.005(12) 0.005(11) -0.009(12)
C31' 0.079(15) 0.079(14) 0.078(15) 0.004(12) 0.010(12) -0.017(12)
C32' 0.057(8) 0.057(8) 0.057(8) 0.0002(15) 0.0034(16) -0.0006(15)
Cl4' 0.096(5) 0.079(4) 0.083(5) -0.010(3) 0.006(3) 0.011(3)
Cl2 0.085(4) 0.076(3) 0.084(4) -0.008(2) 0.007(3) 0.002(2)
C11' 0.057(11) 0.062(10) 0.055(12) -0.021(9) 0.012(8) -0.005(8)
C12' 0.042(10) 0.064(11) 0.059(10) -0.020(9) 0.012(8) -0.009(8)
C13' 0.099(13) 0.076(11) 0.080(13) 0.015(10) 0.008(11) -0.006(10)
C14' 0.112(13) 0.071(12) 0.082(13) 0.021(10) 0.011(11) 0.004(10)
C15' 0.078(11) 0.107(12) 0.070(11) -0.001(11) 0.011(9) 0.001(10)
C16' 0.038(9) 0.076(10) 0.074(11) 0.047(9) -0.001(8) -0.005(8)
Cl2' 0.054(6) 0.050(6) 0.052(6) -0.004(3) 0.005(3) 0.001(3)
C11 0.007(9) 0.007(9) 0.007(9) -0.0003(15) 0.0004(16) -0.0001(15)
C12 0.046(17) 0.040(15) 0.044(17) 0.002(12) 0.021(13) -0.010(12)
C13 0.064(19) 0.047(17) 0.079(19) 0.005(13) 0.010(13) 0.006(12)
C14 0.08(2) 0.08(2) 0.08(2) 0.009(14) 0.005(14) -0.001(14)
C15 0.09(2) 0.08(2) 0.07(2) 0.003(14) 0.001(14) -0.006(14)
C16 0.08(2) 0.08(2) 0.07(2) 0.023(14) -0.001(14) -0.003(14)
Cl3 0.137(12) 0.057(3) 0.063(4) -0.016(3) -0.006(5) 0.000(5)
C19 0.072(13) 0.072(13) 0.072(13) 0.0000(15) 0.0037(17) 0.0003(15)
C20 0.050(10) 0.033(9) 0.045(10) 0.002(7) -0.002(8) 0.008(7)
C21 0.069(12) 0.048(9) 0.063(12) 0.004(9) 0.001(10) -0.003(8)
C22 0.101(13) 0.080(13) 0.061(12) 0.017(11) 0.001(10) 0.008(10)
C23 0.085(13) 0.066(11) 0.065(12) 0.002(10) 0.000(10) -0.004(10)
C24 0.046(11) 0.056(10) 0.051(11) 0.010(8) 0.013(8) -0.003(8)
Cl3' 0.118(17) 0.060(8) 0.088(10) -0.041(7) -0.010(10) 0.023(9)
C19' 0.003(9) 0.004(9) 0.004(9) -0.0001(15) -0.0007(16) 0.0005(15)
C20' 0.056(18) 0.063(17) 0.065(18) 0.011(12) -0.003(12) -0.009(12)
C21' 0.070(18) 0.063(16) 0.076(18) 0.004(13) 0.010(13) 0.006(12)
C22' 0.087(18) 0.056(16) 0.062(18) 0.014(13) -0.005(13) 0.007(12)
C23' 0.09(2) 0.09(2) 0.08(2) 0.005(14) -0.001(13) 0.007(14)
C24' 0.042(16) 0.047(15) 0.054(16) 0.008(12) 0.003(12) -0.013(11)
C43 0.030(6) 0.089(9) 0.057(8) -0.020(7) 0.012(6) -0.009(6)
C44 0.076(9) 0.053(7) 0.055(8) -0.022(6) -0.004(7) 0.023(6)
C45' 0.058(9) 0.057(9) 0.058(9) 0.000(3) 0.004(3) 0.000(3)
C46' 0.084(13) 0.083(13) 0.084(13) -0.001(3) 0.006(3) 0.000(3)
C47' 0.051(10) 0.051(10) 0.048(10) -0.001(3) 0.003(3) 0.000(3)
C45 0.086(12) 0.086(12) 0.087(12) 0.000(3) 0.005(3) 0.001(3)
C46 0.069(10) 0.068(10) 0.069(10) -0.003(3) 0.004(3) 0.000(3)
C47 0.129(17) 0.130(17) 0.129(17) -0.001(3) 0.008(3) -0.001(3)
C48 0.111(12) 0.110(11) 0.051(9) -0.010(8) 0.027(9) -0.055(9)

loop_
_atom_type_symbol
_atom_type_description
_atom_type_scat_dispersion_real
_atom_type_scat_dispersion_imag
_atom_type_scat_source
C C 0.0033 0.0016 'International Tables Vol C Tables 4.2.6.8 and 6.1.1.4'
H H 0.0000 0.0000 'International Tables Vol C Tables 4.2.6.8 and 6.1.1.4'
Cl Cl 0.1484 0.1585 'International Tables Vol C Tables 4.2.6.8 and 6.1.1.4'
N N 0.0061 0.0033 'International Tables Vol C Tables 4.2.6.8 and 6.1.1.4'
O O 0.0106 0.0060 'International Tables Vol C Tables 4.2.6.8 and 6.1.1.4'

loop_
_geom_angle_atom_site_label_1
_geom_angle_atom_site_label_2
_geom_angle_atom_site_label_3
_geom_angle
_geom_angle_site_symmetry_1
_geom_angle_site_symmetry_3
_geom_angle_publ_flag
C18 O12 H12 109.5 . . ?
O10 C17 O11 124.3(9) . . ?
O10 C17 C18 117.8(10) . . ?
O11 C17 C18 117.8(10) . . ?
O12 C18 C19' 111.4(12) . . ?
O12 C18 C17 110.9(8) . . ?
C19' C18 C17 106.2(12) . . ?
O12 C18 C19 109.2(10) . . ?
C17 C18 C19 110.0(10) . . ?
O12 C18 H18 108.9 . . ?
C17 C18 H18 108.9 . . ?
C19 C18 H18 108.9 . . ?
C2 O3 H3 109.5 . . ?
C6 C5 C4 118.4(11) . . ?
C6 C5 H5 120.8 . . ?
C4 C5 H5 120.8 . . ?
C5 C4 C3 125.2(10) . . ?
C5 C4 Cl1 115.8(9) . . ?
C3 C4 Cl1 119.0(9) . . ?
O1 C1 O2 126.6(9) . . ?
O1 C1 C2 118.5(9) . . ?
O2 C1 C2 115.0(9) . . ?
C5 C6 C7 121.0(12) . . ?
C5 C6 H6 119.5 . . ?
C7 C6 H6 119.5 . . ?
C7 C8 C3 123.6(11) . . ?
C7 C8 H8 118.2 . . ?
C3 C8 H8 118.2 . . ?
C4 C3 C8 113.2(11) . . ?
C4 C3 C2 124.4(9) . . ?
C8 C3 C2 122.3(9) . . ?
O3 C2 C3 107.6(8) . . ?
O3 C2 C1 112.0(8) . . ?
C3 C2 C1 110.9(8) . . ?
O3 C2 H2 108.8 . . ?
C3 C2 H2 108.8 . . ?
C1 C2 H2 108.8 . . ?
C8 C7 C6 118.6(12) . . ?
C8 C7 H7 120.7 . . ?
C6 C7 H7 120.7 . . ?
C10 O6 H6A 109.5 . . ?
O5 C9 O4 126.8(9) . . ?
O5 C9 C10 116.8(10) . . ?
O4 C9 C10 116.3(10) . . ?
O6 C10 C11' 105.1(10) . . ?
O6 C10 C9 113.0(8) . . ?
C11' C10 C9 107.0(10) . . ?
O6 C10 C11 117.4(14) . . ?
C9 C10 C11 107.5(13) . . ?
O6 C10 H10 110.5 . . ?
C11' C10 H10 110.5 . . ?
C9 C10 H10 110.5 . . ?
C26 O9 H9 109.5 . . ?
O7 C25 O8 126.5(9) . . ?
O7 C25 C26 117.5(9) . . ?
O8 C25 C26 116.0(9) . . ?
O9 C26 C27' 116.6(13) . . ?
O9 C26 C25 111.6(8) . . ?
C27' C26 C25 108.4(11) . . ?
O9 C26 C27 104.5(12) . . ?
C25 C26 C27 106.9(11) . . ?
O9 C26 H26 111.2 . . ?
C25 C26 H26 111.2 . . ?
C27 C26 H26 111.2 . . ?
C42 N2 H2A 109.5 . . ?
C42 N2 H2B 109.5 . . ?
H2A N2 H2B 109.5 . . ?
C42 N2 H2C 109.5 . . ?
H2A N2 H2C 109.5 . . ?
H2B N2 H2C 109.5 . . ?
N2 C42 C41 108.3(9) . . ?
N2 C42 C43 111.8(8) . . ?
C41 C42 C43 114.7(10) . . ?
N2 C42 H42 107.2 . . ?
C41 C42 H42 107.2 . . ?
C43 C42 H42 107.2 . . ?
C42 C41 H41A 109.5 . . ?
C42 C41 H41B 109.5 . . ?
H41A C41 H41B 109.5 . . ?
C42 C41 H41C 109.5 . . ?
H41A C41 H41C 109.5 . . ?
H41B C41 H41C 109.5 . . ?
C50 N3 H3A 109.5 . . ?
C50 N3 H3B 109.5 . . ?
H3A N3 H3B 109.5 . . ?
C50 N3 H3C 109.5 . . ?
H3A N3 H3C 109.5 . . ?
H3B N3 H3C 109.5 . . ?
C53 C52 C51 112.0(10) . . ?
C53 C52 H52A 109.2 . . ?
C51 C52 H52A 109.2 . . ?
C53 C52 H52B 109.2 . . ?
C51 C52 H52B 109.2 . . ?
H52A C52 H52B 107.9 . . ?
N3 C50 C51 111.1(8) . . ?
N3 C50 C49 107.7(8) . . ?
C51 C50 C49 115.2(9) . . ?
N3 C50 H50 107.5 . . ?
C51 C50 H50 107.5 . . ?
C49 C50 H50 107.5 . . ?
C52 C53 C54 112.1(11) . . ?
C52 C53 H53A 109.2 . . ?
C54 C53 H53A 109.2 . . ?
C52 C53 H53B 109.2 . . ?
C54 C53 H53B 109.2 . . ?
H53A C53 H53B 107.9 . . ?
C50 C49 H49A 109.5 . . ?
C50 C49 H49B 109.5 . . ?
H49A C49 H49B 109.5 . . ?
C50 C49 H49C 109.5 . . ?
H49A C49 H49C 109.5 . . ?
H49B C49 H49C 109.5 . . ?
C55 C54 C53 110.1(12) . . ?
C55 C54 H54A 109.6 . . ?
C53 C54 H54A 109.6 . . ?
C55 C54 H54B 109.6 . . ?
C53 C54 H54B 109.6 . . ?
H54A C54 H54B 108.2 . . ?
C50 C51 C56 113.2(9) . . ?
C50 C51 C52 109.7(9) . . ?
C56 C51 C52 108.8(9) . . ?
C50 C51 H51 108.4 . . ?
C56 C51 H51 108.4 . . ?
C52 C51 H51 108.4 . . ?
C51 C56 C55 113.1(11) . . ?
C51 C56 H56A 109.0 . . ?
C55 C56 H56A 109.0 . . ?
C51 C56 H56B 109.0 . . ?
C55 C56 H56B 109.0 . . ?
H56A C56 H56B 107.8 . . ?
C54 C55 C56 110.1(11) . . ?
C54 C55 H55A 109.6 . . ?
C56 C55 H55A 109.6 . . ?
C54 C55 H55B 109.6 . . ?
C56 C55 H55B 109.6 . . ?
H55A C55 H55B 108.1 . . ?
C34 N1 H1A 109.5 . . ?
C34 N1 H1B 109.5 . . ?
H1A N1 H1B 109.5 . . ?
C34 N1 H1C 109.5 . . ?
H1A N1 H1C 109.5 . . ?
H1B N1 H1C 109.5 . . ?
C35 C36 C37 112.8(11) . . ?
C35 C36 H36A 109.0 . . ?
C37 C36 H36A 109.0 . . ?
C35 C36 H36B 109.0 . . ?
C37 C36 H36B 109.0 . . ?
H36A C36 H36B 107.8 . . ?
C36 C35 C34 110.1(9) . . ?
C36 C35 C40 109.4(9) . . ?
C34 C35 C40 112.5(8) . . ?
C36 C35 H35 108.2 . . ?
C34 C35 H35 108.2 . . ?
C40 C35 H35 108.2 . . ?
C34 C33 H33A 109.5 . . ?
C34 C33 H33B 109.5 . . ?
H33A C33 H33B 109.5 . . ?
C34 C33 H33C 109.5 . . ?
H33A C33 H33C 109.5 . . ?
H33B C33 H33C 109.5 . . ?
N1 C34 C33 108.5(8) . . ?
N1 C34 C35 111.2(8) . . ?
C33 C34 C35 112.3(8) . . ?
N1 C34 H34 108.2 . . ?
C33 C34 H34 108.2 . . ?
C35 C34 H34 108.2 . . ?
C39 C40 C35 111.5(9) . . ?
C39 C40 H40A 109.3 . . ?
C35 C40 H40A 109.3 . . ?
C39 C40 H40B 109.3 . . ?
C35 C40 H40B 109.3 . . ?
H40A C40 H40B 108.0 . . ?
C38 C37 C36 109.9(11) . . ?
C38 C37 H37A 109.7 . . ?
C36 C37 H37A 109.7 . . ?
C38 C37 H37B 109.7 . . ?
C36 C37 H37B 109.7 . . ?
H37A C37 H37B 108.2 . . ?
C39 C38 C37 111.0(12) . . ?
C39 C38 H38A 109.4 . . ?
C37 C38 H38A 109.4 . . ?
C39 C38 H38B 109.4 . . ?
C37 C38 H38B 109.4 . . ?
H38A C38 H38B 108.0 . . ?
C38 C39 C40 111.7(11) . . ?
C38 C39 H39A 109.3 . . ?
C40 C39 H39A 109.3 . . ?
C38 C39 H39B 109.3 . . ?
C40 C39 H39B 109.3 . . ?
H39A C39 H39B 107.9 . . ?
C58 N4 H4A 109.5 . . ?
C58 N4 H4B 109.5 . . ?
H4A N4 H4B 109.5 . . ?
C58 N4 H4C 109.5 . . ?
H4A N4 H4C 109.5 . . ?
H4B N4 H4C 109.5 . . ?
C58 C57 H57A 109.5 . . ?
C58 C57 H57B 109.5 . . ?
H57A C57 H57B 109.5 . . ?
C58 C57 H57C 109.5 . . ?
H57A C57 H57C 109.5 . . ?
H57B C57 H57C 109.5 . . ?
C59' C58 C57 120.7(11) . . ?
C59' C58 N4 112.7(10) . . ?
C57 C58 N4 106.1(8) . . ?
C57 C58 C59 105.4(14) . . ?
N4 C58 C59 106.6(13) . . ?
C59' C58 H58 105.3 . . ?
C57 C58 H58 105.3 . . ?
N4 C58 H58 105.3 . . ?
C58 C59' C60' 115.9(16) . . ?
C58 C59' C64' 108.3(14) . . ?
C60' C59' C64' 110.4(17) . . ?
C58 C59' H59' 107.3 . . ?
C60' C59' H59' 107.3 . . ?
C64' C59' H59' 107.3 . . ?
C61' C60' C59' 114.3(16) . . ?
C61' C60' H60C 108.7 . . ?
C59' C60' H60C 108.7 . . ?
C61' C60' H60D 108.7 . . ?
C59' C60' H60D 108.7 . . ?
H60C C60' H60D 107.6 . . ?
C60' C61' C62' 110.2(17) . . ?
C60' C61' H61C 109.6 . . ?
C62' C61' H61C 109.6 . . ?
C60' C61' H61D 109.6 . . ?
C62' C61' H61D 109.6 . . ?
H61C C61' H61D 108.1 . . ?
C61' C62' C63' 109.5(16) . . ?
C61' C62' H62C 109.8 . . ?
C63' C62' H62C 109.8 . . ?
C61' C62' H62D 109.8 . . ?
C63' C62' H62D 109.8 . . ?
H62C C62' H62D 108.2 . . ?
C64' C63' C62' 112.5(16) . . ?
C64' C63' H63C 109.1 . . ?
C62' C63' H63C 109.1 . . ?
C64' C63' H63D 109.1 . . ?
C62' C63' H63D 109.1 . . ?
H63C C63' H63D 107.8 . . ?
C63' C64' C59' 112.5(15) . . ?
C63' C64' H64C 109.1 . . ?
C59' C64' H64C 109.1 . . ?
C63' C64' H64D 109.1 . . ?
C59' C64' H64D 109.1 . . ?
H64C C64' H64D 107.8 . . ?
C64 C59 C60 110(3) . . ?
C64 C59 C58 109(2) . . ?
C60 C59 C58 112(2) . . ?
C64 C59 H59 108.5 . . ?
C60 C59 H59 108.5 . . ?
C58 C59 H59 108.5 . . ?
C59 C60 C61 111(3) . . ?
C59 C60 H60A 109.4 . . ?
C61 C60 H60A 109.4 . . ?
C59 C60 H60B 109.4 . . ?
C61 C60 H60B 109.4 . . ?
H60A C60 H60B 108.0 . . ?
C62 C61 C60 113(2) . . ?
C62 C61 H61A 108.9 . . ?
C60 C61 H61A 108.9 . . ?
C62 C61 H61B 108.9 . . ?
C60 C61 H61B 108.9 . . ?
H61A C61 H61B 107.7 . . ?
C61 C62 C63 109(2) . . ?
C61 C62 H62A 109.9 . . ?
C63 C62 H62A 109.9 . . ?
C61 C62 H62B 109.9 . . ?
C63 C62 H62B 109.9 . . ?
H62A C62 H62B 108.3 . . ?
C64 C63 C62 113(2) . . ?
C64 C63 H63A 109.0 . . ?
C62 C63 H63A 109.0 . . ?
C64 C63 H63B 109.0 . . ?
C62 C63 H63B 109.0 . . ?
H63A C63 H63B 107.8 . . ?
C63 C64 C59 115(3) . . ?
C63 C64 H64A 108.6 . . ?
C59 C64 H64A 108.6 . . ?
C63 C64 H64B 108.6 . . ?
C59 C64 H64B 108.6 . . ?
H64A C64 H64B 107.6 . . ?
C28 C27 C32 120.0 . . ?
C28 C27 C26 118.2(13) . . ?
C32 C27 C26 121.7(13) . . ?
C27 C28 C29 120.0 . . ?
C27 C28 Cl4 124.6(13) . . ?
C29 C28 Cl4 115.4(13) . . ?
C28 C29 C30 120.0 . . ?
C28 C29 H29 120.0 . . ?
C30 C29 H29 120.0 . . ?
C31 C30 C29 120.0 . . ?
C31 C30 H30 120.0 . . ?
C29 C30 H30 120.0 . . ?
C30 C31 C32 120.0 . . ?
C30 C31 H31 120.0 . . ?
C32 C31 H31 120.0 . . ?
C31 C32 C27 120.0 . . ?
C31 C32 H32 120.0 . . ?
C27 C32 H32 120.0 . . ?
C28' C27' C32' 120.0 . . ?
C28' C27' C26 124.1(15) . . ?
C32' C27' C26 115.9(15) . . ?
C29' C28' C27' 120.0 . . ?
C29' C28' Cl4' 118.9(14) . . ?
C27' C28' Cl4' 120.5(14) . . ?
C30' C29' C28' 120.0 . . ?
C30' C29' H29' 120.0 . . ?
C28' C29' H29' 120.0 . . ?
C29' C30' C31' 120.0 . . ?
C29' C30' H30' 120.0 . . ?
C31' C30' H30' 120.0 . . ?
C32' C31' C30' 120.0 . . ?
C32' C31' H31' 120.0 . . ?
C30' C31' H31' 120.0 . . ?
C31' C32' C27' 120.0 . . ?
C31' C32' H32' 120.0 . . ?
C27' C32' H32' 120.0 . . ?
C12' C11' C16' 120.0 . . ?
C12' C11' C10 118.4(10) . . ?
C16' C11' C10 121.5(10) . . ?
C13' C12' C11' 120.0 . . ?
C13' C12' Cl2 115.7(9) . . ?
C11' C12' Cl2 124.3(9) . . ?
C12' C13' C14' 120.0 . . ?
C12' C13' H13' 120.0 . . ?
C14' C13' H13' 120.0 . . ?
C15' C14' C13' 120.0 . . ?
C15' C14' H14' 120.0 . . ?
C13' C14' H14' 120.0 . . ?
C14' C15' C16' 120.0 . . ?
C14' C15' H15' 120.0 . . ?
C16' C15' H15' 120.0 . . ?
C15' C16' C11' 120.0 . . ?
C15' C16' H16' 120.0 . . ?
C11' C16' H16' 120.0 . . ?
C12 C11 C16 120.0 . . ?
C12 C11 C10 126.3(18) . . ?
C16 C11 C10 113.7(18) . . ?
C11 C12 C13 120.0 . . ?
C11 C12 Cl2' 119.9(18) . . ?
C13 C12 Cl2' 120.1(18) . . ?
C12 C13 C14 120.0 . . ?
C12 C13 H13 120.0 . . ?
C14 C13 H13 120.0 . . ?
C15 C14 C13 120.0 . . ?
C15 C14 H14 120.0 . . ?
C13 C14 H14 120.0 . . ?
C14 C15 C16 120.0 . . ?
C14 C15 H15 120.0 . . ?
C16 C15 H15 120.0 . . ?
C15 C16 C11 120.0 . . ?
C15 C16 H16 120.0 . . ?
C11 C16 H16 120.0 . . ?
C20 C19 C24 120.0 . . ?
C20 C19 C18 126.0(12) . . ?
C24 C19 C18 113.6(12) . . ?
C19 C20 C21 120.0 . . ?
C19 C20 Cl3 119.3(10) . . ?
C21 C20 Cl3 120.7(10) . . ?
C22 C21 C20 120.0 . . ?
C22 C21 H21 120.0 . . ?
C20 C21 H21 120.0 . . ?
C21 C22 C23 120.0 . . ?
C21 C22 H22 120.0 . . ?
C23 C22 H22 120.0 . . ?
C24 C23 C22 120.0 . . ?
C24 C23 H23 120.0 . . ?
C22 C23 H23 120.0 . . ?
C23 C24 C19 120.0 . . ?
C23 C24 H24 120.0 . . ?
C19 C24 H24 120.0 . . ?
C20' C19' C24' 120.0 . . ?
C20' C19' C18 112.1(16) . . ?
C24' C19' C18 127.8(16) . . ?
C21' C20' C19' 120.0 . . ?
C21' C20' Cl3' 111.7(15) . . ?
C19' C20' Cl3' 128.3(15) . . ?
C22' C21' C20' 120.0 . . ?
C22' C21' H21' 120.0 . . ?
C20' C21' H21' 120.0 . . ?
C21' C22' C23' 120.0 . . ?
C21' C22' H22' 120.0 . . ?
C23' C22' H22' 120.0 . . ?
C24' C23' C22' 120.0 . . ?
C24' C23' H23' 120.0 . . ?
C22' C23' H23' 120.0 . . ?
C23' C24' C19' 120.0 . . ?
C23' C24' H24' 120.0 . . ?
C19' C24' H24' 120.0 . . ?
C44 C43 C42 112.1(8) . . ?
C44 C43 C48 110.6(9) . . ?
C42 C43 C48 110.3(10) . . ?
C44 C43 H43 107.9 . . ?
C42 C43 H43 107.9 . . ?
C48 C43 H43 107.9 . . ?
C43 C44 C45' 124.3(17) . . ?
C43 C44 C45 102(2) . . ?
C43 C44 H44A 106.3 . . ?
C45' C44 H44A 106.3 . . ?
C43 C44 H44B 106.3 . . ?
C45' C44 H44B 106.3 . . ?
H44A C44 H44B 106.4 . . ?
C46' C45' C44 106(2) . . ?
C46' C45' H45A 110.4 . . ?
C44 C45' H45A 110.4 . . ?
C46' C45' H45B 110.4 . . ?
C44 C45' H45B 110.4 . . ?
H45A C45' H45B 108.6 . . ?
C45' C46' C47' 111(2) . . ?
C45' C46' H46A 109.5 . . ?
C47' C46' H46A 109.5 . . ?
C45' C46' H46B 109.5 . . ?
C47' C46' H46B 109.5 . . ?
H46A C46' H46B 108.1 . . ?
C46' C47' C48 113(2) . . ?
C46' C47' H47A 108.9 . . ?
C48 C47' H47A 108.9 . . ?
C46' C47' H47B 108.9 . . ?
C48 C47' H47B 108.9 . . ?
H47A C47' H47B 107.7 . . ?
C46 C45 C44 116(2) . . ?
C46 C45 H45C 108.3 . . ?
C44 C45 H45C 108.3 . . ?
C46 C45 H45D 108.3 . . ?
C44 C45 H45D 108.3 . . ?
H45C C45 H45D 107.4 . . ?
C45 C46 C47 111(2) . . ?
C45 C46 H46C 109.5 . . ?
C47 C46 H46C 109.5 . . ?
C45 C46 H46D 109.5 . . ?
C47 C46 H46D 109.5 . . ?
H46C C46 H46D 108.0 . . ?
C48 C47 C46 104.7(19) . . ?
C48 C47 H47C 110.8 . . ?
C46 C47 H47C 110.8 . . ?
C48 C47 H47D 110.8 . . ?
C46 C47 H47D 110.8 . . ?
H47C C47 H47D 108.9 . . ?
C47 C48 C43 123(2) . . ?
C43 C48 C47' 104.1(14) . . ?
C43 C48 H48A 110.9 . . ?
C47' C48 H48A 110.9 . . ?
C43 C48 H48B 110.9 . . ?
C47' C48 H48B 110.9 . . ?
H48A C48 H48B 109.0 . . ?

loop_
_geom_bond_atom_site_label_1
_geom_bond_atom_site_label_2
_geom_bond_distance
_geom_bond_site_symmetry_2
_geom_bond_publ_flag
O12 C18 1.421(11) . ?
O12 H12 0.8200 . ?
O10 C17 1.261(12) . ?
O11 C17 1.273(12) . ?
C17 C18 1.515(14) . ?
C18 C19' 1.48(2) . ?
C18 C19 1.559(15) . ?
C18 H18 0.9800 . ?
Cl1 C4 1.772(10) . ?
O2 C1 1.256(11) . ?
O1 C1 1.253(11) . ?
O3 C2 1.430(10) . ?
O3 H3 0.8200 . ?
C5 C6 1.352(16) . ?
C5 C4 1.382(15) . ?
C5 H5 0.9300 . ?
C4 C3 1.387(13) . ?
C1 C2 1.516(13) . ?
C6 C7 1.386(16) . ?
C6 H6 0.9300 . ?
C8 C7 1.380(16) . ?
C8 C3 1.411(15) . ?
C8 H8 0.9300 . ?
C3 C2 1.504(14) . ?
C2 H2 0.9800 . ?
C7 H7 0.9300 . ?
O6 C10 1.423(11) . ?
O6 H6A 0.8200 . ?
O4 C9 1.251(12) . ?
O5 C9 1.241(12) . ?
C9 C10 1.536(13) . ?
C10 C11' 1.497(14) . ?
C10 C11 1.62(3) . ?
C10 H10 0.9800 . ?
O9 C26 1.423(11) . ?
O9 H9 0.8200 . ?
O7 C25 1.241(11) . ?
O8 C25 1.262(11) . ?
C25 C26 1.543(13) . ?
C26 C27' 1.517(19) . ?
C26 C27 1.562(19) . ?
C26 H26 0.9800 . ?
N2 C42 1.486(13) . ?
N2 H2A 0.8900 . ?
N2 H2B 0.8900 . ?
N2 H2C 0.8900 . ?
C42 C41 1.527(14) . ?
C42 C43 1.529(15) . ?
C42 H42 0.9800 . ?
C41 H41A 0.9600 . ?
C41 H41B 0.9600 . ?
C41 H41C 0.9600 . ?
N3 C50 1.511(11) . ?
N3 H3A 0.8900 . ?
N3 H3B 0.8900 . ?
N3 H3C 0.8900 . ?
C52 C53 1.511(16) . ?
C52 C51 1.551(14) . ?
C52 H52A 0.9700 . ?
C52 H52B 0.9700 . ?
C50 C51 1.513(14) . ?
C50 C49 1.524(14) . ?
C50 H50 0.9800 . ?
C53 C54 1.536(19) . ?
C53 H53A 0.9700 . ?
C53 H53B 0.9700 . ?
C49 H49A 0.9600 . ?
C49 H49B 0.9600 . ?
C49 H49C 0.9600 . ?
C54 C55 1.514(17) . ?
C54 H54A 0.9700 . ?
C54 H54B 0.9700 . ?
C51 C56 1.521(16) . ?
C51 H51 0.9800 . ?
C56 C55 1.544(15) . ?
C56 H56A 0.9700 . ?
C56 H56B 0.9700 . ?
C55 H55A 0.9700 . ?
C55 H55B 0.9700 . ?
N1 C34 1.499(11) . ?
N1 H1A 0.8900 . ?
N1 H1B 0.8900 . ?
N1 H1C 0.8900 . ?
C36 C35 1.518(14) . ?
C36 C37 1.542(16) . ?
C36 H36A 0.9700 . ?
C36 H36B 0.9700 . ?
C35 C34 1.532(13) . ?
C35 C40 1.542(14) . ?
C35 H35 0.9800 . ?
C33 C34 1.526(14) . ?
C33 H33A 0.9600 . ?
C33 H33B 0.9600 . ?
C33 H33C 0.9600 . ?
C34 H34 0.9800 . ?
C40 C39 1.523(15) . ?
C40 H40A 0.9700 . ?
C40 H40B 0.9700 . ?
C37 C38 1.514(18) . ?
C37 H37A 0.9700 . ?
C37 H37B 0.9700 . ?
C38 C39 1.505(18) . ?
C38 H38A 0.9700 . ?
C38 H38B 0.9700 . ?
C39 H39A 0.9700 . ?
C39 H39B 0.9700 . ?
N4 C58 1.526(12) . ?
N4 H4A 0.8900 . ?
N4 H4B 0.8900 . ?
N4 H4C 0.8900 . ?
C57 C58 1.513(14) . ?
C57 H57A 0.9600 . ?
C57 H57B 0.9600 . ?
C57 H57C 0.9600 . ?
C58 C59' 1.45(2) . ?
C58 C59 1.60(4) . ?
C58 H58 0.9800 . ?
C59' C60' 1.54(2) . ?
C59' C64' 1.55(2) . ?
C59' H59' 0.9800 . ?
C60' C61' 1.516(19) . ?
C60' H60C 0.9700 . ?
C60' H60D 0.9700 . ?
C61' C62' 1.52(2) . ?
C61' H61C 0.9700 . ?
C61' H61D 0.9700 . ?
C62' C63' 1.54(2) . ?
C62' H62C 0.9700 . ?
C62' H62D 0.9700 . ?
C63' C64' 1.54(2) . ?
C63' H63C 0.9700 . ?
C63' H63D 0.9700 . ?
C64' H64C 0.9700 . ?
C64' H64D 0.9700 . ?
C59 C64 1.53(3) . ?
C59 C60 1.54(3) . ?
C59 H59 0.9800 . ?
C60 C61 1.55(3) . ?
C60 H60A 0.9700 . ?
C60 H60B 0.9700 . ?
C61 C62 1.54(2) . ?
C61 H61A 0.9700 . ?
C61 H61B 0.9700 . ?
C62 C63 1.55(2) . ?
C62 H62A 0.9700 . ?
C62 H62B 0.9700 . ?
C63 C64 1.52(2) . ?
C63 H63A 0.9700 . ?
C63 H63B 0.9700 . ?
C64 H64A 0.9700 . ?
C64 H64B 0.9700 . ?
C27 C28 1.3900 . ?
C27 C32 1.3900 . ?
C28 C29 1.3900 . ?
C28 Cl4 1.746(17) . ?
C29 C30 1.3900 . ?
C29 H29 0.9300 . ?
C30 C31 1.3900 . ?
C30 H30 0.9300 . ?
C31 C32 1.3900 . ?
C31 H31 0.9300 . ?
C32 H32 0.9300 . ?
C27' C28' 1.3900 . ?
C27' C32' 1.3900 . ?
C28' C29' 1.3900 . ?
C28' Cl4' 1.710(19) . ?
C29' C30' 1.3900 . ?
C29' H29' 0.9300 . ?
C30' C31' 1.3900 . ?
C30' H30' 0.9300 . ?
C31' C32' 1.3900 . ?
C31' H31' 0.9300 . ?
C32' H32' 0.9300 . ?
Cl2 C12' 1.731(14) . ?
C11' C12' 1.3900 . ?
C11' C16' 1.3900 . ?
C12' C13' 1.3900 . ?
C13' C14' 1.3900 . ?
C13' H13' 0.9300 . ?
C14' C15' 1.3900 . ?
C14' H14' 0.9300 . ?
C15' C16' 1.3900 . ?
C15' H15' 0.9300 . ?
C16' H16' 0.9300 . ?
Cl2' C12 1.60(3) . ?
C11 C12 1.3900 . ?
C11 C16 1.3900 . ?
C12 C13 1.3900 . ?
C13 C14 1.3900 . ?
C13 H13 0.9300 . ?
C14 C15 1.3900 . ?
C14 H14 0.9300 . ?
C15 C16 1.3900 . ?
C15 H15 0.9300 . ?
C16 H16 0.9300 . ?
Cl3 C20 1.725(15) . ?
C19 C20 1.3900 . ?
C19 C24 1.3900 . ?
C20 C21 1.3900 . ?
C21 C22 1.3900 . ?
C21 H21 0.9300 . ?
C22 C23 1.3900 . ?
C22 H22 0.9300 . ?
C23 C24 1.3900 . ?
C23 H23 0.9300 . ?
C24 H24 0.9300 . ?
Cl3' C20' 1.73(3) . ?
C19' C20' 1.3900 . ?
C19' C24' 1.3900 . ?
C20' C21' 1.3900 . ?
C21' C22' 1.3900 . ?
C21' H21' 0.9300 . ?
C22' C23' 1.3900 . ?
C22' H22' 0.9300 . ?
C23' C24' 1.3900 . ?
C23' H23' 0.9300 . ?
C24' H24' 0.9300 . ?
C43 C44 1.524(14) . ?
C43 C48 1.536(14) . ?
C43 H43 0.9800 . ?
C44 C45' 1.53(2) . ?
C44 C45 1.54(2) . ?
C44 H44A 0.9700 . ?
C44 H44B 0.9700 . ?
C45' C46' 1.50(2) . ?
C45' H45A 0.9700 . ?
C45' H45B 0.9700 . ?
C46' C47' 1.53(3) . ?
C46' H46A 0.9700 . ?
C46' H46B 0.9700 . ?
C47' C48 1.66(2) . ?
C47' H47A 0.9700 . ?
C47' H47B 0.9700 . ?
C45 C46 1.50(2) . ?
C45 H45C 0.9700 . ?
C45 H45D 0.9700 . ?
C46 C47 1.55(3) . ?
C46 H46C 0.9700 . ?
C46 H46D 0.9700 . ?
C47 C48 1.46(2) . ?
C47 H47C 0.9700 . ?
C47 H47D 0.9700 . ?
C48 H48A 0.9700 . ?
C48 H48B 0.9700 . ?

loop_
_geom_torsion_atom_site_label_1
_geom_torsion_atom_site_label_2
_geom_torsion_atom_site_label_3
_geom_torsion_atom_site_label_4
_geom_torsion
_geom_torsion_site_symmetry_1
_geom_torsion_site_symmetry_2
_geom_torsion_site_symmetry_3
_geom_torsion_site_symmetry_4
_geom_torsion_publ_flag
O10 C17 C18 O12 -23.6(14) . . . . ?
O11 C17 C18 O12 159.7(9) . . . . ?
O10 C17 C18 C19' 97.6(13) . . . . ?
O11 C17 C18 C19' -79.1(14) . . . . ?
O10 C17 C18 C19 97.3(12) . . . . ?
O11 C17 C18 C19 -79.4(13) . . . . ?
C6 C5 C4 C3 2.1(16) . . . . ?
C6 C5 C4 Cl1 -179.2(8) . . . . ?
C4 C5 C6 C7 -1.4(17) . . . . ?
C5 C4 C3 C8 -1.7(14) . . . . ?
Cl1 C4 C3 C8 179.7(7) . . . . ?
C5 C4 C3 C2 175.0(9) . . . . ?
Cl1 C4 C3 C2 -3.7(13) . . . . ?
C7 C8 C3 C4 0.6(15) . . . . ?
C7 C8 C3 C2 -176.1(10) . . . . ?
C4 C3 C2 O3 -90.3(10) . . . . ?
C8 C3 C2 O3 86.1(10) . . . . ?
C4 C3 C2 C1 146.9(9) . . . . ?
C8 C3 C2 C1 -36.7(12) . . . . ?
O1 C1 C2 O3 -22.6(14) . . . . ?
O2 C1 C2 O3 157.2(9) . . . . ?
O1 C1 C2 C3 97.6(11) . . . . ?
O2 C1 C2 C3 -82.6(11) . . . . ?
C3 C8 C7 C6 -0.1(17) . . . . ?
C5 C6 C7 C8 0.5(17) . . . . ?
O5 C9 C10 O6 154.9(9) . . . . ?
O4 C9 C10 O6 -27.6(13) . . . . ?
O5 C9 C10 C11' -89.9(13) . . . . ?
O4 C9 C10 C11' 87.6(13) . . . . ?
O5 C9 C10 C11 -74.0(17) . . . . ?
O4 C9 C10 C11 103.5(16) . . . . ?
O7 C25 C26 O9 -35.5(13) . . . . ?
O8 C25 C26 O9 146.2(9) . . . . ?
O7 C25 C26 C27' 94.1(14) . . . . ?
O8 C25 C26 C27' -84.1(14) . . . . ?
O7 C25 C26 C27 78.1(14) . . . . ?
O8 C25 C26 C27 -100.1(13) . . . . ?
C51 C52 C53 C54 -56.0(15) . . . . ?
C52 C53 C54 C55 56.8(17) . . . . ?
N3 C50 C51 C56 -52.2(12) . . . . ?
C49 C50 C51 C56 -174.9(10) . . . . ?
N3 C50 C51 C52 -173.9(9) . . . . ?
C49 C50 C51 C52 63.4(12) . . . . ?
C53 C52 C51 C50 178.4(11) . . . . ?
C53 C52 C51 C56 54.1(14) . . . . ?
C50 C51 C56 C55 -177.4(10) . . . . ?
C52 C51 C56 C55 -55.2(14) . . . . ?
C53 C54 C55 C56 -56.1(18) . . . . ?
C51 C56 C55 C54 57.7(17) . . . . ?
C37 C36 C35 C34 179.0(11) . . . . ?
C37 C36 C35 C40 54.9(14) . . . . ?
C36 C35 C34 N1 -170.6(9) . . . . ?
C40 C35 C34 N1 -48.3(12) . . . . ?
C36 C35 C34 C33 67.6(12) . . . . ?
C40 C35 C34 C33 -170.1(9) . . . . ?
C36 C35 C40 C39 -54.2(13) . . . . ?
C34 C35 C40 C39 -176.9(10) . . . . ?
C35 C36 C37 C38 -56.4(17) . . . . ?
C36 C37 C38 C39 56.3(18) . . . . ?
C37 C38 C39 C40 -57.4(17) . . . . ?
C35 C40 C39 C38 56.4(15) . . . . ?
C57 C58 C59' C60' -176.1(14) . . . . ?
N4 C58 C59' C60' -49(2) . . . . ?
C57 C58 C59' C64' 59(2) . . . . ?
N4 C58 C59' C64' -173.9(14) . . . . ?
C58 C59' C60' C61' -175.5(18) . . . . ?
C64' C59' C60' C61' -52(3) . . . . ?
C59' C60' C61' C62' 58(2) . . . . ?
C60' C61' C62' C63' -58(2) . . . . ?
C61' C62' C63' C64' 57(2) . . . . ?
C62' C63' C64' C59' -53(3) . . . . ?
C58 C59' C64' C63' 176.5(18) . . . . ?
C60' C59' C64' C63' 49(3) . . . . ?
C57 C58 C59 C64 67(2) . . . . ?
N4 C58 C59 C64 179.6(19) . . . . ?
C57 C58 C59 C60 -171(2) . . . . ?
N4 C58 C59 C60 -58(3) . . . . ?
C64 C59 C60 C61 53(4) . . . . ?
C58 C59 C60 C61 -69(3) . . . . ?
C59 C60 C61 C62 -56(4) . . . . ?
C60 C61 C62 C63 54(3) . . . . ?
C61 C62 C63 C64 -53(3) . . . . ?
C62 C63 C64 C59 54(4) . . . . ?
C60 C59 C64 C63 -53(4) . . . . ?
C58 C59 C64 C63 71(3) . . . . ?
O9 C26 C27 C28 -138.3(11) . . . . ?
C25 C26 C27 C28 103.3(13) . . . . ?
O9 C26 C27 C32 44.5(16) . . . . ?
C25 C26 C27 C32 -73.9(16) . . . . ?
C32 C27 C28 C29 0.0 . . . . ?
C26 C27 C28 C29 -177.2(19) . . . . ?
C32 C27 C28 Cl4 -177.6(19) . . . . ?
C26 C27 C28 Cl4 5.3(17) . . . . ?
C27 C28 C29 C30 0.0 . . . . ?
Cl4 C28 C29 C30 177.8(17) . . . . ?
C28 C29 C30 C31 0.0 . . . . ?
C29 C30 C31 C32 0.0 . . . . ?
C30 C31 C32 C27 0.0 . . . . ?
C28 C27 C32 C31 0.0 . . . . ?
C26 C27 C32 C31 177(2) . . . . ?
O9 C26 C27' C28' -129.3(14) . . . . ?
C25 C26 C27' C28' 103.8(15) . . . . ?
O9 C26 C27' C32' 50.8(16) . . . . ?
C25 C26 C27' C32' -76.0(15) . . . . ?
C32' C27' C28' C29' 0.0 . . . . ?
C26 C27' C28' C29' -180(2) . . . . ?
C32' C27' C28' Cl4' -171.5(19) . . . . ?
C26 C27' C28' Cl4' 9(2) . . . . ?
C27' C28' C29' C30' 0.0 . . . . ?
Cl4' C28' C29' C30' 171.7(19) . . . . ?
C28' C29' C30' C31' 0.0 . . . . ?
C29' C30' C31' C32' 0.0 . . . . ?
C30' C31' C32' C27' 0.0 . . . . ?
C28' C27' C32' C31' 0.0 . . . . ?
C26 C27' C32' C31' 179.9(19) . . . . ?
O6 C10 C11' C12' -133.2(9) . . . . ?
C9 C10 C11' C12' 106.4(11) . . . . ?
O6 C10 C11' C16' 48.5(12) . . . . ?
C9 C10 C11' C16' -71.8(13) . . . . ?
C16' C11' C12' C13' 0.0 . . . . ?
C10 C11' C12' C13' -178.2(14) . . . . ?
C16' C11' C12' Cl2 -179.2(13) . . . . ?
C10 C11' C12' Cl2 2.6(14) . . . . ?
C11' C12' C13' C14' 0.0 . . . . ?
Cl2 C12' C13' C14' 179.3(12) . . . . ?
C12' C13' C14' C15' 0.0 . . . . ?
C13' C14' C15' C16' 0.0 . . . . ?
C14' C15' C16' C11' 0.0 . . . . ?
C12' C11' C16' C15' 0.0 . . . . ?
C10 C11' C16' C15' 178.2(14) . . . . ?
O6 C10 C11 C12 -133(2) . . . . ?
C9 C10 C11 C12 98(2) . . . . ?
O6 C10 C11 C16 46(2) . . . . ?
C9 C10 C11 C16 -82(2) . . . . ?
C16 C11 C12 C13 0.0 . . . . ?
C10 C11 C12 C13 180(3) . . . . ?
C16 C11 C12 Cl2' 179(3) . . . . ?
C10 C11 C12 Cl2' -2(3) . . . . ?
C11 C12 C13 C14 0.0 . . . . ?
Cl2' C12 C13 C14 -179(3) . . . . ?
C12 C13 C14 C15 0.0 . . . . ?
C13 C14 C15 C16 0.0 . . . . ?
C14 C15 C16 C11 0.0 . . . . ?
C12 C11 C16 C15 0.0 . . . . ?
C10 C11 C16 C15 -180(2) . . . . ?
O12 C18 C19 C20 -125.6(13) . . . . ?
C17 C18 C19 C20 112.4(15) . . . . ?
O12 C18 C19 C24 61.3(12) . . . . ?
C17 C18 C19 C24 -60.6(13) . . . . ?
C24 C19 C20 C21 0.0 . . . . ?
C18 C19 C20 C21 -172.6(17) . . . . ?
C24 C19 C20 Cl3 179.2(13) . . . . ?
C18 C19 C20 Cl3 6.6(14) . . . . ?
C19 C20 C21 C22 0.0 . . . . ?
Cl3 C20 C21 C22 -179.2(14) . . . . ?
C20 C21 C22 C23 0.0 . . . . ?
C21 C22 C23 C24 0.0 . . . . ?
C22 C23 C24 C19 0.0 . . . . ?
C20 C19 C24 C23 0.0 . . . . ?
C18 C19 C24 C23 173.5(15) . . . . ?
O12 C18 C19' C20' -101.2(17) . . . . ?
C17 C18 C19' C20' 137.9(16) . . . . ?
O12 C18 C19' C24' 75(2) . . . . ?
C17 C18 C19' C24' -46(2) . . . . ?
C24' C19' C20' C21' 0.0 . . . . ?
C18 C19' C20' C21' 176.6(19) . . . . ?
C24' C19' C20' Cl3' 177(3) . . . . ?
C18 C19' C20' Cl3' -6(2) . . . . ?
C19' C20' C21' C22' 0.0 . . . . ?
Cl3' C20' C21' C22' -178(2) . . . . ?
C20' C21' C22' C23' 0.0 . . . . ?
C21' C22' C23' C24' 0.0 . . . . ?
C22' C23' C24' C19' 0.0 . . . . ?
C20' C19' C24' C23' 0.0 . . . . ?
C18 C19' C24' C23' -176(2) . . . . ?
N2 C42 C43 C44 -49.8(11) . . . . ?
C41 C42 C43 C44 -173.5(10) . . . . ?
N2 C42 C43 C48 -173.4(8) . . . . ?
C41 C42 C43 C48 62.8(12) . . . . ?
C42 C43 C44 C45' -173.0(15) . . . . ?
C48 C43 C44 C45' -49.5(19) . . . . ?
C42 C43 C44 C45 -175.4(14) . . . . ?
C48 C43 C44 C45 -52.0(16) . . . . ?
C43 C44 C45' C46' 48(3) . . . . ?
C44 C45' C46' C47' -52(3) . . . . ?
C45' C46' C47' C48 65(3) . . . . ?
C43 C44 C45 C46 64(3) . . . . ?
C44 C45 C46 C47 -64(4) . . . . ?
C45 C46 C47 C48 48(4) . . . . ?
C46 C47 C48 C43 -47(4) . . . . ?
C44 C43 C48 C47 54(2) . . . . ?
C42 C43 C48 C47 178(2) . . . . ?
C44 C43 C48 C47' 48.3(15) . . . . ?
C42 C43 C48 C47' 172.8(12) . . . . ?
C46' C47' C48 C43 -61(2) . . . . ?
